data_7015511
loop_
_publ_author_name
'Molter, Anja'
'Mohr, Fabian'

_publ_section_title
;
 Indium(III), antimony(III) and bismuth(III) dihalide complexes with
 tridentate, anionic thio- and selenosemicarbazonato ligands.
;
_journal_issue 14
_journal_name_full 'Dalton transactions (Cambridge, England : 2003)'
_journal_page_first 3754
_journal_page_last 3758
_journal_paper_doi 10.1039/c0dt01693d
_journal_volume 40
_journal_year 2011
_chemical_formula_sum 'C10 H13 Cl2 N4 Sb Se'
_chemical_formula_weight 460.85
_space_group_IT_number 14
_symmetry_cell_setting monoclinic
_symmetry_space_group_name_Hall '-P 2yn'
_symmetry_space_group_name_H-M 'P 1 21/n 1'
_atom_sites_solution_hydrogens geom
_atom_sites_solution_primary direct
_atom_sites_solution_secondary difmap
_audit_creation_method SHELXL-97
_cell_angle_alpha 90.00
_cell_angle_beta 96.400(4)
_cell_angle_gamma 90.00
_cell_formula_units_Z 4
_cell_length_a 8.4928(3)
_cell_length_b 15.1918(6)
_cell_length_c 11.4316(4)
_cell_measurement_reflns_used 3197
_cell_measurement_temperature 150
_cell_measurement_theta_max 29.476
_cell_measurement_theta_min 3.1561
_cell_volume 1465.72(9)
_computing_cell_refinement
;
CrysAlisPro, Oxford Diffraction Ltd.,
Version 1.171.33.42 (release 29-05-2009 CrysAlis171 .NET)
(compiled May 29 2009,17:40:42)
;
_computing_data_collection
;
CrysAlisPro, Oxford Diffraction Ltd.,
Version 1.171.33.42 (release 29-05-2009 CrysAlis171 .NET)
(compiled May 29 2009,17:40:42)
;
_computing_data_reduction
;
CrysAlisPro, Oxford Diffraction Ltd.,
Version 1.171.33.42 (release 29-05-2009 CrysAlis171 .NET)
(compiled May 29 2009,17:40:42)
;
_computing_molecular_graphics
;
OLEX2: a complete structure solution, refinement and analysis program.
Dolomanov et al., J. Appl. Cryst. (2009). 42, 339-341
;
_computing_publication_material
;
OLEX2: a complete structure solution, refinement and analysis program.
Dolomanov et al., J. Appl. Cryst. (2009). 42, 339-341
;
_computing_structure_refinement 'SHELXL-97 (Sheldrick, 1997)'
_computing_structure_solution 'SHELXS-97 (Sheldrick, 1990)/Bruker'
_diffrn_ambient_temperature 150.0
_diffrn_detector_area_resol_mean 16.2705
_diffrn_measured_fraction_theta_full 0.997
_diffrn_measured_fraction_theta_max 0.839
_diffrn_measurement_details
;
1 omega -42.00 10.00 1.0000 27.0000
omega____ theta____ kappa____ phi______ frames
- -19.6975 -77.0000 -90.0000 52
2 omega -89.00 -6.00 1.0000 27.0000
omega____ theta____ kappa____ phi______ frames
- -19.6975 -77.0000 120.0000 83
3 omega -59.00 -33.00 1.0000 27.0000
omega____ theta____ kappa____ phi______ frames
- -19.6975 94.0000 -161.0000 26
4 omega -96.00 -24.00 1.0000 27.0000
omega____ theta____ kappa____ phi______ frames
- -19.6975 161.0000 -53.0000 72
;
_diffrn_measurement_device_type 'Xcalibur, Eos, Gemini ultra'
_diffrn_measurement_method '\w scans'
_diffrn_orient_matrix_UB_11 0.0453809575
_diffrn_orient_matrix_UB_12 -0.0347792888
_diffrn_orient_matrix_UB_13 0.0279951457
_diffrn_orient_matrix_UB_21 -0.0692178615
_diffrn_orient_matrix_UB_22 -0.0261772223
_diffrn_orient_matrix_UB_23 -0.0014553542
_diffrn_orient_matrix_UB_31 0.0139532653
_diffrn_orient_matrix_UB_32 -0.0168539916
_diffrn_orient_matrix_UB_33 -0.0557098486
_diffrn_radiation_monochromator graphite
_diffrn_radiation_source 'fine-focus sealed tube'
_diffrn_radiation_type 'Mo K\a'
_diffrn_radiation_wavelength 0.7107
_diffrn_reflns_av_R_equivalents 0.0276
_diffrn_reflns_av_sigmaI/netI 0.0522
_diffrn_reflns_limit_h_max 11
_diffrn_reflns_limit_h_min -11
_diffrn_reflns_limit_k_max 17
_diffrn_reflns_limit_k_min -19
_diffrn_reflns_limit_l_max 15
_diffrn_reflns_limit_l_min -14
_diffrn_reflns_number 6752
_diffrn_reflns_theta_full 25.05
_diffrn_reflns_theta_max 29.54
_diffrn_reflns_theta_min 3.23
_exptl_absorpt_coefficient_mu 4.718
_exptl_absorpt_correction_T_max 1.0
_exptl_absorpt_correction_T_min 0.70702
_exptl_absorpt_correction_type multi-scan
_exptl_absorpt_process_details
;
CrysAlisPro, Oxford Diffraction Ltd.,
Version 1.171.33.42 (release 29-05-2009 CrysAlis171 .NET)
(compiled May 29 2009,17:40:42)
Empirical absorption correction using spherical harmonics,
implemented in SCALE3 ABSPACK scaling algorithm.
;
_exptl_crystal_colour_primary yellow
_exptl_crystal_density_diffrn 2.088
_exptl_crystal_density_method 'not measured'
_exptl_crystal_description plate
_exptl_crystal_F_000 880
_exptl_crystal_size_max 0.09
_exptl_crystal_size_mid 0.06
_exptl_crystal_size_min 0.02
_refine_diff_density_max 3.481
_refine_diff_density_min -1.112
_refine_diff_density_rms 0.153
_refine_ls_extinction_method none
_refine_ls_goodness_of_fit_ref 0.989
_refine_ls_hydrogen_treatment constr
_refine_ls_matrix_type full
_refine_ls_number_parameters 160
_refine_ls_number_reflns 3434
_refine_ls_number_restraints 0
_refine_ls_restrained_S_all 0.989
_refine_ls_R_factor_all 0.0610
_refine_ls_R_factor_gt 0.0375
_refine_ls_shift/su_max 0.001
_refine_ls_shift/su_mean 0.000
_refine_ls_structure_factor_coef Fsqd
_refine_ls_weighting_details
;
calc w=1/[\s^2^(Fo^2^)+(0.0529P)^2^+0.0000P] where P=(Fo^2^+2Fc^2^)/3
;
_refine_ls_weighting_scheme calc
_refine_ls_wR_factor_gt 0.0946
_refine_ls_wR_factor_ref 0.0999
_reflns_number_gt 2356
_reflns_number_total 3434
_reflns_threshold_expression >2sigma(I)
_cod_data_source_file c0dt01693d.txt
_cod_data_source_block AMS215_2
_cod_depositor_comments
;
The following automatic conversions were performed:
'_symmetry_cell_setting' value 'Monoclinic' changed to 'monoclinic'
according to '/home/saulius/struct/CIF-dictionaries/cif_core.dic'
dictionary named 'cif_core.dic' version 2.4.1 from 2010-06-29.

Automatic conversion script
Id: cif_fix_enum 1555 2011-01-17 13:19:09Z saulius 
;
_cod_original_cell_volume 1465.72(10)
_cod_database_code 7015511

loop_
_symmetry_equiv_pos_as_xyz
'-x, -y, -z'
'x, y, z'
'-x+1/2, y+1/2, -z+1/2'
'x-1/2, -y-1/2, z-1/2'

loop_
_atom_site_label
_atom_site_type_symbol
_atom_site_fract_x
_atom_site_fract_y
_atom_site_fract_z
_atom_site_U_iso_or_equiv
_atom_site_adp_type
_atom_site_occupancy
_atom_site_symmetry_multiplicity
_atom_site_calc_flag
_atom_site_refinement_flags
_atom_site_disorder_assembly
_atom_site_disorder_group
Sb1 Sb 0.42595(4) 0.59398(2) 0.83223(3) 0.01987(11) Uani 1 1 d . . .
Se1 Se 0.43118(7) 0.76811(4) 0.83721(5) 0.03154(16) Uani 1 1 d . . .
Cl2 Cl 0.19096(14) 0.59921(9) 0.67232(11) 0.0281(3) Uani 1 1 d . . .
Cl1 Cl 0.71154(16) 0.58917(10) 0.93715(11) 0.0312(3) Uani 1 1 d . . .
C1 C 0.5980(5) 0.4693(4) 0.6617(4) 0.0179(10) Uani 1 1 d . . .
C8 C 0.5311(5) 0.7731(4) 0.6986(4) 0.0218(11) Uani 1 1 d . . .
N2 N 0.5633(4) 0.6232(3) 0.6814(3) 0.0204(9) Uani 1 1 d . . .
N3 N 0.5873(5) 0.7068(3) 0.6432(4) 0.0197(9) Uani 1 1 d . . .
C6 C 0.6305(5) 0.5608(3) 0.6284(4) 0.0187(10) Uani 1 1 d . . .
N1 N 0.5011(5) 0.4619(3) 0.7480(4) 0.0226(9) Uani 1 1 d . . .
N4 N 0.5549(5) 0.8535(3) 0.6520(4) 0.0248(10) Uani 1 1 d . . .
C7 C 0.7401(6) 0.5806(4) 0.5391(4) 0.0240(12) Uani 1 1 d . . .
H7B H 0.6887 0.6212 0.4802 0.036 Uiso 1 1 calc R . .
H7A H 0.7670 0.5259 0.5004 0.036 Uiso 1 1 calc R . .
H7C H 0.8370 0.6076 0.5778 0.036 Uiso 1 1 calc R . .
C4 C 0.5158(6) 0.3049(4) 0.7374(5) 0.0328(10) Uani 1 1 d . . .
H4 H 0.4848 0.2487 0.7631 0.039 Uiso 1 1 calc R . .
C3 C 0.6161(6) 0.3136(4) 0.6510(5) 0.0273(12) Uani 1 1 d . . .
H3 H 0.6578 0.2625 0.6179 0.033 Uiso 1 1 calc R . .
C2 C 0.6568(6) 0.3958(3) 0.6119(5) 0.0239(11) Uani 1 1 d . . .
H2 H 0.7245 0.4013 0.5515 0.029 Uiso 1 1 calc R . .
C9 C 0.4961(7) 0.9350(4) 0.6993(5) 0.0324(13) Uani 1 1 d . . .
H9A H 0.3935 0.9501 0.6561 0.049 Uiso 1 1 calc R . .
H9C H 0.5718 0.9826 0.6907 0.049 Uiso 1 1 calc R . .
H9B H 0.4837 0.9269 0.7828 0.049 Uiso 1 1 calc R . .
C10 C 0.6296(7) 0.8608(4) 0.5454(5) 0.0339(13) Uani 1 1 d . . .
H10B H 0.7184 0.8193 0.5482 0.051 Uiso 1 1 calc R . .
H10C H 0.6690 0.9209 0.5378 0.051 Uiso 1 1 calc R . .
H10A H 0.5524 0.8470 0.4777 0.051 Uiso 1 1 calc R . .
C5 C 0.4605(6) 0.3845(4) 0.7869(6) 0.0328(10) Uani 1 1 d . . .
H5 H 0.3939 0.3813 0.8483 0.039 Uiso 1 1 calc R . .

loop_
_atom_site_aniso_label
_atom_site_aniso_U_11
_atom_site_aniso_U_22
_atom_site_aniso_U_33
_atom_site_aniso_U_23
_atom_site_aniso_U_13
_atom_site_aniso_U_12
Sb1 0.02147(18) 0.01877(19) 0.02070(17) -0.00144(16) 0.00828(12) 0.00097(15)
Se1 0.0366(3) 0.0253(3) 0.0350(3) -0.0044(3) 0.0144(2) 0.0020(3)
Cl2 0.0220(6) 0.0285(8) 0.0343(7) -0.0033(6) 0.0052(5) 0.0007(5)
Cl1 0.0321(7) 0.0327(8) 0.0275(6) -0.0006(6) -0.0029(5) 0.0042(6)
C1 0.012(2) 0.023(3) 0.017(2) -0.002(2) -0.0019(18) 0.003(2)
C8 0.013(2) 0.029(3) 0.024(2) -0.004(2) 0.0012(19) 0.001(2)
N2 0.017(2) 0.023(2) 0.021(2) 0.0037(18) 0.0038(17) -0.0030(18)
N3 0.022(2) 0.015(2) 0.023(2) 0.0009(18) 0.0068(17) -0.0010(17)
C6 0.017(2) 0.017(3) 0.021(2) -0.001(2) -0.0010(19) 0.001(2)
N1 0.023(2) 0.019(2) 0.026(2) -0.0038(19) 0.0013(18) 0.0013(19)
N4 0.026(2) 0.019(2) 0.029(2) -0.002(2) 0.0007(19) 0.0021(19)
C7 0.021(3) 0.027(3) 0.025(2) 0.001(2) 0.007(2) 0.004(2)
C4 0.0205(19) 0.027(2) 0.048(3) 0.019(2) -0.0087(17) -0.0086(16)
C3 0.023(3) 0.016(3) 0.040(3) 0.003(3) -0.007(2) 0.003(2)
C2 0.023(3) 0.021(3) 0.027(3) -0.005(2) 0.001(2) 0.004(2)
C9 0.036(3) 0.026(3) 0.034(3) -0.002(3) -0.002(2) 0.004(3)
C10 0.038(3) 0.022(3) 0.043(3) 0.000(3) 0.009(3) -0.003(3)
C5 0.0205(19) 0.027(2) 0.048(3) 0.019(2) -0.0087(17) -0.0086(16)

loop_
_atom_type_symbol
_atom_type_description
_atom_type_scat_dispersion_real
_atom_type_scat_dispersion_imag
_atom_type_scat_source
C C 0.0033 0.0016 'International Tables Vol C Tables 4.2.6.8 and 6.1.1.4'
Se Se -0.0929 2.2259 'International Tables Vol C Tables 4.2.6.8 and 6.1.1.4'
N N 0.0061 0.0033 'International Tables Vol C Tables 4.2.6.8 and 6.1.1.4'
Cl Cl 0.1484 0.1585 'International Tables Vol C Tables 4.2.6.8 and 6.1.1.4'
H H 0.0000 0.0000 'International Tables Vol C Tables 4.2.6.8 and 6.1.1.4'
Sb Sb -0.5866 1.5461 'International Tables Vol C Tables 4.2.6.8 and 6.1.1.4'

loop_
_geom_angle_atom_site_label_1
_geom_angle_atom_site_label_2
_geom_angle_atom_site_label_3
_geom_angle
_geom_angle_site_symmetry_1
_geom_angle_site_symmetry_3
_geom_angle_publ_flag
Cl2 Sb1 Se1 89.67(4) . . ?
Cl2 Sb1 Cl1 162.10(4) . . ?
Cl1 Sb1 Se1 90.32(4) . . ?
C1 C6 C7 121.1(4) . . ?
C1 N1 Sb1 116.3(3) . . ?
C1 C2 C3 119.0(5) . . ?
C1 C2 H2 120.5 . . ?
C8 Se1 Sb1 91.71(17) . . ?
C8 N3 N2 119.1(4) . . ?
C8 N4 C9 123.1(4) . . ?
C8 N4 C10 120.0(5) . . ?
N2 Sb1 Se1 78.99(12) . . ?
N2 Sb1 Cl2 82.80(10) . . ?
N2 Sb1 Cl1 79.63(10) . . ?
N2 Sb1 N1 70.31(15) . . ?
N2 C6 C1 117.7(4) . . ?
N2 C6 C7 121.1(5) . . ?
N3 C8 Se1 126.9(4) . . ?
N3 C8 N4 115.2(5) . . ?
N3 N2 Sb1 122.8(3) . . ?
C6 N2 Sb1 120.9(4) . . ?
C6 N2 N3 116.3(4) . . ?
C6 C7 H7B 109.5 . . ?
C6 C7 H7A 109.5 . . ?
C6 C7 H7C 109.5 . . ?
N1 Sb1 Se1 149.28(11) . . ?
N1 Sb1 Cl2 87.68(10) . . ?
N1 Sb1 Cl1 83.22(10) . . ?
N1 C1 C6 114.3(4) . . ?
N1 C1 C2 120.9(5) . . ?
N1 C5 C4 120.6(6) . . ?
N1 C5 H5 119.7 . . ?
N4 C8 Se1 117.9(4) . . ?
N4 C9 H9A 109.5 . . ?
N4 C9 H9C 109.5 . . ?
N4 C9 H9B 109.5 . . ?
N4 C10 H10B 109.5 . . ?
N4 C10 H10C 109.5 . . ?
N4 C10 H10A 109.5 . . ?
H7B C7 H7A 109.5 . . ?
H7B C7 H7C 109.5 . . ?
H7A C7 H7C 109.5 . . ?
C4 C3 H3 119.5 . . ?
C4 C3 C2 120.9(5) . . ?
C4 C5 H5 119.7 . . ?
C3 C4 H4 121.4 . . ?
C3 C4 C5 117.1(5) . . ?
C3 C2 H2 120.5 . . ?
C2 C1 C6 124.9(5) . . ?
C2 C3 H3 119.5 . . ?
H9A C9 H9C 109.5 . . ?
H9A C9 H9B 109.5 . . ?
H9C C9 H9B 109.5 . . ?
C10 N4 C9 116.7(5) . . ?
H10B C10 H10C 109.5 . . ?
H10B C10 H10A 109.5 . . ?
H10C C10 H10A 109.5 . . ?
C5 N1 Sb1 122.1(4) . . ?
C5 N1 C1 121.5(5) . . ?
C5 C4 H4 121.4 . . ?

loop_
_geom_bond_atom_site_label_1
_geom_bond_atom_site_label_2
_geom_bond_distance
_geom_bond_site_symmetry_2
_geom_bond_publ_flag
Sb1 Se1 2.6462(7) . ?
Sb1 Cl2 2.5529(13) . ?
Sb1 Cl1 2.5843(13) . ?
Sb1 N2 2.231(4) . ?
Sb1 N1 2.345(4) . ?
Se1 C8 1.881(5) . ?
C1 C6 1.476(7) . ?
C1 N1 1.357(6) . ?
C1 C2 1.372(7) . ?
C8 N3 1.308(7) . ?
C8 N4 1.358(7) . ?
N2 N3 1.365(6) . ?
N2 C6 1.292(6) . ?
C6 C7 1.487(6) . ?
N1 C5 1.317(7) . ?
N4 C9 1.461(7) . ?
N4 C10 1.439(7) . ?
C7 H7B 0.9800 . ?
C7 H7A 0.9800 . ?
C7 H7C 0.9800 . ?
C4 H4 0.9500 . ?
C4 C3 1.381(8) . ?
C4 C5 1.436(8) . ?
C3 H3 0.9500 . ?
C3 C2 1.382(7) . ?
C2 H2 0.9500 . ?
C9 H9A 0.9800 . ?
C9 H9C 0.9800 . ?
C9 H9B 0.9800 . ?
C10 H10B 0.9800 . ?
C10 H10C 0.9800 . ?
C10 H10A 0.9800 . ?
C5 H5 0.9500 . ?
